data_4344129
loop_
_publ_author_name
'Luo, Q.-H.'
'Howell, R.C.'
'Bartis, J.'
'Francesconi, L.C.'
'Horrocks, W.D.jr.'
'Dankova, M.'
'Rheingold, A.L.'

_publ_section_title
;
 Lanthanide complexes of (alpha-2-(P2 W17 O61))(10-): solid state and
 solution studies
;
_journal_name_full 'Inorganic Chemistry'
_journal_page_first 6112
_journal_page_last 6117
_journal_volume 41
_journal_year 2002
_chemical_formula_sum 'Eu2 O56 P4 W34'
_chemical_name_systematic
;
(H3 O) K13 (Eu (H2 O)3 (P2 W17 O61))2 (K Cl)2 (H2 O)56
;
_space_group_IT_number 2
_symmetry_space_group_name_Hall '-P 1'
_symmetry_space_group_name_H-M 'P -1'
_cell_angle_alpha 71.55
_cell_angle_beta 84.019
_cell_angle_gamma 74.383
_cell_formula_units_Z 1
_cell_length_a 12.7214
_cell_length_b 14.7402
_cell_length_c 22.6724
_cell_volume 3883.190
_citation_journal_id_ASTM INOCAJ
_cod_data_source_file Luo_INOCAJ_2002_298.cif
_cod_data_source_block Eu2O56P4W34
_cod_original_cell_volume 3883.19
_cod_database_code 4344129

loop_
_symmetry_equiv_pos_as_xyz
x,y,z
-x,-y,-z

loop_
_atom_site_label
_atom_site_type_symbol
_atom_site_fract_x
_atom_site_fract_y
_atom_site_fract_z
_atom_site_occupancy
_atom_site_U_iso_or_equiv
W13 W+6 0.408 0.8611 0.1558 1 0.0
O16 O-2 0.7542 0.4823 0.4846 1 0.0
O17 O-2 0.1039 0.5998 0.3581 1 0.0
W17 W+6 0.5725 0.5328 0.1397 1 0.0
O26 O-2 0.5898 0.826 0.3111 1 0.0
O25 O-2 0.7282 0.862 0.3659 1 0.0
O9 O-2 0.5489 0.7941 0.4411 1 0.0
O15 O-2 0.3825 0.7053 0.4438 1 0.0
O22 O-2 0.9075 0.5662 0.4095 1 0.0
O11 O-2 0.9461 0.7444 0.3862 1 0.0
O28 O-2 0.7546 0.8805 0.253 1 0.0
Eu1 Eu+3 0.5052 0.7728 0.0046 1 0.0
O7 O-2 0.6902 0.0596 0.2825 1 0.0
W14 W+6 0.4402 0.6425 0.2651 1 0.0
O2 O-2 0.6485 0.7697 0.5503 1 0.0
O24 O-2 0.842 0.0236 0.1942 1 0.0
O27 O-2 0.7783 0.7088 0.3318 1 0.0
O10 O-2 0.7433 0.6781 0.4595 1 0.0
W2 W+6 0.6778 0.8006 0.4719 1 0.0
W4 W+6 0.9697 0.6476 0.3383 1 0.0
O18 O-2 0.0589 0.9212 0.205 1 0.0
O21 O-2 0.6011 0.6371 0.405 1 0.0
W10 W+6 0.9273 0.5432 0.212 1 0.0
O5 O-2 0.8221 0.82 0.4706 1 0.0
O13 O-2 0.6484 0.1708 0.1592 1 0.0
O8 O-2 0.5214 0.0028 0.3432 1 0.0
W16 W+6 0.7859 0.6043 0.0617 1 0.0
O12 O-2 0.9228 0.9137 0.3064 1 0.0
W9 W+6 0.7522 0.5767 0.4174 1 0.0
O14 O-2 0.334 0.0639 0.2776 1 0.0
O23 O-2 0.9771 0.7588 0.2686 1 0.0
W5 W+6 0.9332 0.897 0.2271 1 0.0
O20 O-2 0.3969 0.8782 0.3558 1 0.0
W8 W+6 0.4774 0.7464 0.3899 1 0.0
W12 W+6 0.6406 0.9375 0.0714 1 0.0
O19 O-2 0.5465 0.0227 0.2258 1 0.0
W6 W+6 0.6843 0.047 0.1956 1 0.0
W7 W+6 0.4456 0.9672 0.2832 1 0.0
P1 P+5 0.7115 0.8181 0.3133 1 0.0
W3 W+6 0.8975 0.8708 0.3941 1 0.0
O6 O-2 0.7969 0.997 0.3871 1 0.0
W11 W+6 0.8899 0.7904 0.1043 1 0.0
P2 P+5 0.669 0.7042 0.18 1 0.0
W1 W+6 0.6448 0.0266 0.3647 1 0.0
O1 O-2 0.5961 0.1394 0.3771 1 0.0
W15 W+6 0.7104 0.4739 0.2909 1 0.0
O4 O-2 0.625 0.9409 0.4486 1 0.0
O3 O-2 0.0113 0.8836 0.4219 1 0.0
